data_4104857
loop_
_publ_author_name
'Smaranda C. Marinescu'
'Richard R. Schrock'
'Peter M\"uller'
'Amir H. Hoveyda'

_publ_section_title
;
 Ethenolysis Reactions Catalyzed by Imido Alkylidene Monoaryloxide
 Monopyrrolide (MAP) Complexes of Molybdenum
;
_journal_name_full 'Journal of the American Chemical Society'
_journal_page_first 10840
_journal_page_last 10841
_journal_paper_doi 10.1021/ja904786y
_journal_volume 131
_journal_year 2009
_chemical_formula_sum 'C47 H64 Br2 Mo N2 O2 Si'
_chemical_formula_weight 972.85
_chemical_name_systematic
; 
 ? 
;
_space_group_IT_number 4
_symmetry_cell_setting monoclinic
_symmetry_space_group_name_Hall 'P 2yb'
_symmetry_space_group_name_H-M 'P 1 21 1'
_atom_sites_solution_hydrogens geom
_atom_sites_solution_primary direct
_atom_sites_solution_secondary difmap
_audit_creation_method SHELXL-97
_cell_angle_alpha 90.00
_cell_angle_beta 96.521(2)
_cell_angle_gamma 90.00
_cell_formula_units_Z 4
_cell_length_a 10.2743(2)
_cell_length_b 33.9203(7)
_cell_length_c 13.2436(3)
_cell_measurement_reflns_used 9948
_cell_measurement_temperature 100(2)
_cell_measurement_theta_max 68.23
_cell_measurement_theta_min 2.61
_cell_volume 4585.63(17)
_computing_cell_refinement 'SAINT 7.46A (Bruker-AXS, 2008)'
_computing_data_collection 'APEX2 3.0 (Bruker-AXS, 2008)'
_computing_data_reduction 'SAINT 7.46A (Bruker-AXS, 2008)'
_computing_molecular_graphics 'Bruker SHELXTL'
_computing_publication_material 'Bruker SHELXTL'
_computing_structure_refinement 'SHELXL-97 (Sheldrick, 2008)'
_computing_structure_solution 'SHELXS-97 (Sheldrick, 2008)'
_diffrn_ambient_temperature 100(2)
_diffrn_detector_area_resol_mean 8.3
_diffrn_measured_fraction_theta_full 0.988
_diffrn_measured_fraction_theta_max 0.988
_diffrn_measurement_device_type 'Bruker Smart APEX CCD'
_diffrn_measurement_method 'omega and phi scans'
_diffrn_radiation_monochromator graphite
_diffrn_radiation_source 'fine-focus sealed tube'
_diffrn_radiation_type CuK\a
_diffrn_radiation_wavelength 1.54178
_diffrn_reflns_av_R_equivalents 0.0725
_diffrn_reflns_av_sigmaI/netI 0.0649
_diffrn_reflns_limit_h_max 12
_diffrn_reflns_limit_h_min -12
_diffrn_reflns_limit_k_max 32
_diffrn_reflns_limit_k_min -39
_diffrn_reflns_limit_l_max 15
_diffrn_reflns_limit_l_min -15
_diffrn_reflns_number 70305
_diffrn_reflns_theta_full 67.72
_diffrn_reflns_theta_max 67.72
_diffrn_reflns_theta_min 3.36
_exptl_absorpt_coefficient_mu 4.919
_exptl_absorpt_correction_T_max 0.9525
_exptl_absorpt_correction_T_min 0.5257
_exptl_absorpt_correction_type multi-scan
_exptl_absorpt_process_details 'SADABS (Sheldrick, 2008)'
_exptl_crystal_colour orange
_exptl_crystal_density_diffrn 1.409
_exptl_crystal_description plate
_exptl_crystal_F_000 2008
_exptl_crystal_size_max 0.15
_exptl_crystal_size_mid 0.10
_exptl_crystal_size_min 0.01
_refine_diff_density_max 1.049
_refine_diff_density_min -0.923
_refine_diff_density_rms 0.087
_refine_ls_abs_structure_details 'Flack H D (1983), Acta Cryst. A39, 876-881'
_refine_ls_abs_structure_Flack 0.010(8)
_refine_ls_extinction_method none
_refine_ls_goodness_of_fit_ref 1.020
_refine_ls_hydrogen_treatment mixed
_refine_ls_matrix_type full
_refine_ls_number_parameters 1108
_refine_ls_number_reflns 14712
_refine_ls_number_restraints 443
_refine_ls_restrained_S_all 1.010
_refine_ls_R_factor_all 0.0541
_refine_ls_R_factor_gt 0.0455
_refine_ls_shift/su_max 0.001
_refine_ls_shift/su_mean 0.000
_refine_ls_structure_factor_coef Fsqd
_refine_ls_weighting_details 'calc w=1/[\s^2^(Fo^2^)+(0.0620P)^2^+1.9384P] where P=(Fo^2^+2Fc^2^)/3'
_refine_ls_weighting_scheme calc
_refine_ls_wR_factor_gt 0.1062
_refine_ls_wR_factor_ref 0.1110
_reflns_number_gt 13126
_reflns_number_total 14712
_reflns_threshold_expression >2sigma(I)
_cod_data_source_file ja904786y_si_002.cif
_cod_data_source_block d09020
_cod_database_code 4104857

loop_
_symmetry_equiv_pos_as_xyz
'x, y, z'
'-x, y+1/2, -z'

loop_
_atom_site_label
_atom_site_type_symbol
_atom_site_fract_x
_atom_site_fract_y
_atom_site_fract_z
_atom_site_U_iso_or_equiv
_atom_site_adp_type
_atom_site_occupancy
_atom_site_symmetry_multiplicity
_atom_site_calc_flag
_atom_site_refinement_flags
_atom_site_disorder_assembly
_atom_site_disorder_group
C1 C 0.6191(8) 0.1551(2) 1.0070(5) 0.0424(16) Uani 1 1 d D . .
H1A H 0.629(7) 0.1346(15) 0.956(4) 0.051 Uiso 1 1 d D . .
H1B H 0.597(7) 0.1470(19) 1.074(3) 0.051 Uiso 1 1 d D . .
C2 C 0.7675(7) 0.1696(2) 1.0379(5) 0.0412(16) Uani 1 1 d D . .
H2A H 0.781(7) 0.167(2) 1.1116(15) 0.049 Uiso 1 1 d D . .
H2B H 0.808(7) 0.1504(17) 0.995(4) 0.049 Uiso 1 1 d D . .
C3 C 0.8045(5) 0.2136(2) 1.0187(4) 0.0325(12) Uani 1 1 d D . .
H3A H 0.872(4) 0.211(2) 0.972(4) 0.039 Uiso 1 1 d D . .
H3B H 0.832(6) 0.2269(18) 1.085(3) 0.039 Uiso 1 1 d D . .
Mo1 Mo 0.60689(4) 0.214229(12) 0.97277(3) 0.02364(9) Uani 1 1 d D . .
N1 N 0.6271(4) 0.20259(12) 0.8457(3) 0.0244(10) Uani 1 1 d D . .
C11 C 0.6317(5) 0.18799(15) 0.7502(4) 0.0239(11) Uani 1 1 d D . .
C12 C 0.5205(5) 0.16765(17) 0.7008(4) 0.0297(12) Uani 1 1 d D . .
C121 C 0.3903(6) 0.1692(2) 0.7440(5) 0.0374(14) Uani 1 1 d D . .
H121 H 0.4025 0.1846 0.8087 0.045 Uiso 1 1 calc R . .
C122 C 0.2879(7) 0.1903(2) 0.6705(6) 0.0500(18) Uani 1 1 d D . .
H12A H 0.3181 0.2170 0.6578 0.075 Uiso 1 1 calc R . .
H12B H 0.2049 0.1916 0.7003 0.075 Uiso 1 1 calc R . .
H12C H 0.2748 0.1757 0.6063 0.075 Uiso 1 1 calc R . .
C123 C 0.3408(8) 0.1279(3) 0.7679(8) 0.069(3) Uani 1 1 d D . .
H12D H 0.3304 0.1121 0.7056 0.103 Uiso 1 1 calc R . .
H12E H 0.2562 0.1302 0.7949 0.103 Uiso 1 1 calc R . .
H12F H 0.4042 0.1152 0.8184 0.103 Uiso 1 1 calc R . .
C13 C 0.5319(6) 0.14914(19) 0.6081(4) 0.0373(14) Uani 1 1 d D . .
H13 H 0.4596 0.1349 0.5752 0.045 Uiso 1 1 calc R . .
C14 C 0.6461(7) 0.1513(2) 0.5638(5) 0.0431(16) Uani 1 1 d D . .
H14 H 0.6527 0.1380 0.5014 0.052 Uiso 1 1 calc R . .
C15 C 0.7528(6) 0.17281(19) 0.6097(4) 0.0359(14) Uani 1 1 d D . .
H15 H 0.8301 0.1747 0.5768 0.043 Uiso 1 1 calc R . .
C16 C 0.7478(5) 0.19142(17) 0.7024(4) 0.0287(12) Uani 1 1 d D . .
C161 C 0.8637(5) 0.21512(19) 0.7513(4) 0.0309(12) Uani 1 1 d D . .
H161 H 0.8319 0.2314 0.8064 0.037 Uiso 1 1 calc R . .
C162 C 0.9693(6) 0.1876(2) 0.8009(5) 0.0387(14) Uani 1 1 d D . .
H16A H 0.9312 0.1700 0.8484 0.058 Uiso 1 1 calc R . .
H16B H 1.0396 0.2032 0.8379 0.058 Uiso 1 1 calc R . .
H16C H 1.0050 0.1719 0.7484 0.058 Uiso 1 1 calc R . .
C163 C 0.9185(7) 0.2433(2) 0.6770(5) 0.0453(16) Uani 1 1 d D . .
H16D H 0.9587 0.2281 0.6258 0.068 Uiso 1 1 calc R . .
H16E H 0.9846 0.2603 0.7140 0.068 Uiso 1 1 calc R . .
H16F H 0.8474 0.2595 0.6435 0.068 Uiso 1 1 calc R . .
N2 N 0.4572(4) 0.25327(14) 0.9302(3) 0.0262(10) Uani 1 1 d D . .
C21 C 0.2873(6) 0.2209(2) 1.0281(5) 0.0388(15) Uani 1 1 d D . .
H21A H 0.3212 0.2313 1.0950 0.058 Uiso 1 1 calc R . .
H21B H 0.3235 0.1946 1.0195 0.058 Uiso 1 1 calc R . .
H21C H 0.1916 0.2194 1.0230 0.058 Uiso 1 1 calc R . .
C22 C 0.3266(5) 0.24766(17) 0.9472(4) 0.0292(12) Uani 1 1 d D . .
C23 C 0.2478(6) 0.2703(2) 0.8798(5) 0.0382(14) Uani 1 1 d D . .
H23 H 0.1550 0.2721 0.8753 0.046 Uiso 1 1 calc R . .
C24 C 0.3300(6) 0.29068(19) 0.8180(5) 0.0362(14) Uani 1 1 d D . .
H24 H 0.3021 0.3085 0.7646 0.043 Uiso 1 1 calc R . .
C25 C 0.4562(5) 0.27998(15) 0.8490(4) 0.0260(11) Uani 1 1 d D . .
C26 C 0.5779(6) 0.29336(18) 0.8087(4) 0.0338(13) Uani 1 1 d D . .
H26A H 0.6076 0.2730 0.7641 0.051 Uiso 1 1 calc R . .
H26B H 0.6461 0.2981 0.8653 0.051 Uiso 1 1 calc R . .
H26C H 0.5604 0.3178 0.7700 0.051 Uiso 1 1 calc R . .
O1 O 0.5830(4) 0.22337(11) 1.1176(2) 0.0251(8) Uani 1 1 d D . .
C31 C 0.5675(5) 0.23586(15) 1.2105(4) 0.0244(11) Uani 1 1 d D . .
C32 C 0.5164(6) 0.21093(17) 1.2816(4) 0.0295(11) Uani 1 1 d D . .
C33 C 0.4959(6) 0.22408(16) 1.3771(4) 0.0286(12) Uani 1 1 d D . .
H33 H 0.4619 0.2064 1.4232 0.034 Uiso 1 1 calc R . .
C34 C 0.5238(6) 0.26214(18) 1.4068(4) 0.0336(13) Uani 1 1 d D . .
C35 C 0.4984(8) 0.27539(19) 1.5130(5) 0.0431(16) Uani 1 1 d D . .
H35A H 0.4170 0.2628 1.5306 0.052 Uiso 1 1 calc R . .
H35B H 0.5715 0.2664 1.5629 0.052 Uiso 1 1 calc R . .
C36 C 0.4853(7) 0.3200(2) 1.5207(5) 0.0456(17) Uani 1 1 d D . .
H36A H 0.4037 0.3288 1.4800 0.055 Uiso 1 1 calc R . .
H36B H 0.4809 0.3277 1.5923 0.055 Uiso 1 1 calc R . .
C37 C 0.6032(6) 0.3393(2) 1.4812(5) 0.0388(14) Uani 1 1 d D . .
H37A H 0.6848 0.3288 1.5186 0.047 Uiso 1 1 calc R . .
H37B H 0.6007 0.3681 1.4929 0.047 Uiso 1 1 calc R . .
C38 C 0.6027(6) 0.33115(18) 1.3673(4) 0.0336(13) Uani 1 1 d D . .
H38A H 0.5352 0.3479 1.3291 0.040 Uiso 1 1 calc R . .
H38B H 0.6888 0.3388 1.3466 0.040 Uiso 1 1 calc R . .
C39 C 0.5758(6) 0.28840(18) 1.3388(4) 0.0329(13) Uani 1 1 d D . .
C40 C 0.5999(5) 0.27461(15) 1.2426(4) 0.0240(11) Uani 1 1 d D . .
C41 C 0.6560(5) 0.30124(15) 1.1680(4) 0.0233(11) Uani 1 1 d D . .
C42 C 0.5738(5) 0.32830(16) 1.1096(4) 0.0251(11) Uani 1 1 d D . .
C43 C 0.4286(5) 0.33021(17) 1.1216(4) 0.0302(12) Uani 1 1 d D . .
H43A H 0.4162 0.3254 1.1936 0.036 Uiso 1 1 calc R . .
H43B H 0.3821 0.3091 1.0802 0.036 Uiso 1 1 calc R . .
C44 C 0.3690(6) 0.37031(19) 1.0885(5) 0.0396(15) Uani 1 1 d D . .
H44A H 0.2727 0.3693 1.0889 0.048 Uiso 1 1 calc R . .
H44B H 0.4041 0.3909 1.1372 0.048 Uiso 1 1 calc R . .
C45 C 0.4009(6) 0.38078(19) 0.9831(5) 0.0386(14) Uani 1 1 d D . .
H45A H 0.3646 0.3603 0.9346 0.046 Uiso 1 1 calc R . .
H45B H 0.3586 0.4062 0.9621 0.046 Uiso 1 1 calc R . .
C46 C 0.5453(6) 0.38414(17) 0.9784(4) 0.0319(13) Uani 1 1 d D . .
H46A H 0.5751 0.4102 1.0053 0.038 Uiso 1 1 calc R . .
H46B H 0.5622 0.3829 0.9064 0.038 Uiso 1 1 calc R . .
C47 C 0.6269(5) 0.35197(16) 1.0381(4) 0.0265(12) Uani 1 1 d D . .
C48 C 0.7560(5) 0.34682(16) 1.0206(4) 0.0279(12) Uani 1 1 d D . .
H48 H 0.7906 0.3619 0.9695 0.033 Uiso 1 1 calc R . .
C49 C 0.8351(5) 0.31994(17) 1.0767(4) 0.0277(12) Uani 1 1 d D . .
C50 C 0.7879(5) 0.29847(16) 1.1553(4) 0.0252(11) Uani 1 1 d D . .
O2 O 0.8680(4) 0.27172(11) 1.2095(3) 0.0265(8) Uani 1 1 d D . .
Si1 Si 0.98323(16) 0.27123(5) 1.31026(12) 0.0303(3) Uani 1 1 d D . .
C51 C 0.9197(7) 0.2938(2) 1.4232(4) 0.0397(15) Uani 1 1 d D . .
H51A H 0.9064 0.3222 1.4116 0.060 Uiso 1 1 calc R . .
H51B H 0.9830 0.2897 1.4834 0.060 Uiso 1 1 calc R . .
H51C H 0.8361 0.2815 1.4339 0.060 Uiso 1 1 calc R . .
C52 C 1.1380(6) 0.2975(2) 1.2878(6) 0.053(2) Uani 1 1 d D . .
H52A H 1.1742 0.2855 1.2297 0.080 Uiso 1 1 calc R . .
H52B H 1.2018 0.2952 1.3484 0.080 Uiso 1 1 calc R . .
H52C H 1.1188 0.3254 1.2736 0.080 Uiso 1 1 calc R . .
C53 C 1.0143(5) 0.21691(19) 1.3312(4) 0.0328(12) Uani 1 1 d D . .
C54 C 1.0756(6) 0.1988(2) 1.2417(5) 0.0404(15) Uani 1 1 d D . .
H54A H 1.1567 0.2128 1.2323 0.061 Uiso 1 1 calc R . .
H54B H 1.0141 0.2011 1.1797 0.061 Uiso 1 1 calc R . .
H54C H 1.0952 0.1709 1.2557 0.061 Uiso 1 1 calc R . .
C55 C 1.1121(7) 0.2108(2) 1.4265(4) 0.0444(15) Uani 1 1 d D . .
H55A H 1.1341 0.1827 1.4337 0.067 Uiso 1 1 calc R . .
H55B H 1.0728 0.2197 1.4865 0.067 Uiso 1 1 calc R . .
H55C H 1.1919 0.2259 1.4201 0.067 Uiso 1 1 calc R . .
C56 C 0.8842(6) 0.19604(18) 1.3453(5) 0.0376(14) Uani 1 1 d D . .
H56A H 0.8243 0.1981 1.2825 0.056 Uiso 1 1 calc R . .
H56B H 0.8444 0.2086 1.4010 0.056 Uiso 1 1 calc R . .
H56C H 0.9012 0.1682 1.3615 0.056 Uiso 1 1 calc R . .
Br1 Br 0.47463(7) 0.157326(18) 1.24790(5) 0.03624(14) Uani 1 1 d . . .
Br2 Br 1.00716(6) 0.31149(2) 1.04054(5) 0.03829(15) Uani 1 1 d . . .
C4 C 0.7382(7) 1.0316(2) 0.2842(5) 0.0451(16) Uani 1 1 d D . .
H4A H 0.662(5) 1.027(2) 0.232(4) 0.054 Uiso 1 1 d D . .
H4B H 0.730(6) 1.024(2) 0.355(2) 0.054 Uiso 1 1 d D . .
C5 C 0.7826(9) 1.0767(3) 0.3042(6) 0.061(2) Uani 1 1 d D . .
H5A H 0.700(5) 1.085(3) 0.263(5) 0.073 Uiso 1 1 d D . .
H5B H 0.785(7) 1.078(3) 0.3795(16) 0.073 Uiso 1 1 d D . .
C6 C 0.9150(9) 1.0903(2) 0.2697(6) 0.058(2) Uani 1 1 d D . .
H6A H 0.987(6) 1.097(2) 0.323(4) 0.069 Uiso 1 1 d D . .
H6B H 0.901(8) 1.108(2) 0.210(4) 0.069 Uiso 1 1 d D . .
Mo2 Mo 0.92056(5) 1.032252(14) 0.23358(4) 0.03416(12) Uani 1 1 d D . .
N3 N 0.8594(5) 1.04329(14) 0.1073(4) 0.0322(11) Uani 1 1 d D . .
C61 C 0.8287(6) 1.05529(16) 0.0078(4) 0.0285(12) Uani 1 1 d D . .
C62 C 0.6984(6) 1.05041(17) -0.0387(4) 0.0309(12) Uani 1 1 d D . .
C621 C 0.5973(6) 1.02981(19) 0.0173(4) 0.0348(13) Uani 1 1 d D . .
H621 H 0.6455 1.0134 0.0722 0.042 Uiso 1 1 calc R . .
C622 C 0.5090(8) 1.0021(2) -0.0514(5) 0.0476(17) Uani 1 1 d D . .
H62A H 0.4515 1.0177 -0.1002 0.071 Uiso 1 1 calc R . .
H62B H 0.4557 0.9863 -0.0098 0.071 Uiso 1 1 calc R . .
H62C H 0.5633 0.9847 -0.0881 0.071 Uiso 1 1 calc R . .
C623 C 0.5127(7) 1.0601(2) 0.0692(5) 0.0438(16) Uani 1 1 d D . .
H62D H 0.5696 1.0763 0.1172 0.066 Uiso 1 1 calc R . .
H62E H 0.4491 1.0461 0.1057 0.066 Uiso 1 1 calc R . .
H62F H 0.4661 1.0772 0.0173 0.066 Uiso 1 1 calc R . .
C63 C 0.6668(6) 1.06633(19) -0.1357(5) 0.0369(14) Uani 1 1 d D . .
H63 H 0.5795 1.0644 -0.1677 0.044 Uiso 1 1 calc R . .
C64 C 0.7608(6) 1.08483(19) -0.1857(5) 0.0390(14) Uani 1 1 d D . .
H64 H 0.7369 1.0963 -0.2506 0.047 Uiso 1 1 calc R . .
C65 C 0.8890(6) 1.08672(19) -0.1420(4) 0.0350(13) Uani 1 1 d D . .
H65 H 0.9533 1.0980 -0.1795 0.042 Uiso 1 1 calc R . .
C66 C 0.9266(6) 1.07255(18) -0.0445(5) 0.0352(13) Uani 1 1 d D . .
C661 C 1.0695(6) 1.07448(19) 0.0011(5) 0.0382(14) Uani 1 1 d D . .
H661 H 1.0768 1.0603 0.0677 0.046 Uiso 1 1 calc R . .
C662 C 1.1179(8) 1.1161(3) 0.0216(8) 0.069(3) Uani 1 1 d D . .
H66A H 1.1056 1.1314 -0.0415 0.104 Uiso 1 1 calc R . .
H66B H 1.2111 1.1155 0.0474 0.104 Uiso 1 1 calc R . .
H66C H 1.0682 1.1283 0.0723 0.104 Uiso 1 1 calc R . .
C663 C 1.1560(7) 1.0527(2) -0.0673(7) 0.060(2) Uani 1 1 d D . .
H66D H 1.1612 1.0681 -0.1295 0.089 Uiso 1 1 calc R . .
H66E H 1.1181 1.0268 -0.0849 0.089 Uiso 1 1 calc R . .
H66F H 1.2440 1.0495 -0.0313 0.089 Uiso 1 1 calc R . .
N4 N 1.0604(5) 0.99500(14) 0.1877(4) 0.0349(11) Uani 1 1 d D . .
C71 C 1.2527(8) 1.0328(3) 0.2814(6) 0.066(2) Uani 1 1 d D . .
H71A H 1.3464 1.0359 0.2758 0.098 Uiso 1 1 calc R . .
H71B H 1.2402 1.0250 0.3508 0.098 Uiso 1 1 calc R . .
H71C H 1.2079 1.0579 0.2651 0.098 Uiso 1 1 calc R . .
C72 C 1.1960(6) 1.0014(2) 0.2075(5) 0.0449(16) Uani 1 1 d D . .
C73 C 1.2587(7) 0.9781(2) 0.1443(6) 0.057(2) Uani 1 1 d D . .
H73 H 1.3507 0.9769 0.1417 0.068 Uiso 1 1 calc R . .
C74 C 1.1631(7) 0.9560(2) 0.0835(6) 0.0485(18) Uani 1 1 d D . .
H74 H 1.1790 0.9370 0.0339 0.058 Uiso 1 1 calc R . .
C75 C 1.0434(6) 0.96715(19) 0.1092(5) 0.0385(14) Uani 1 1 d D . .
C76 C 0.9109(7) 0.9528(2) 0.0669(5) 0.0440(16) Uani 1 1 d D . .
H76A H 0.8691 0.9724 0.0195 0.066 Uiso 1 1 calc R . .
H76B H 0.8570 0.9487 0.1225 0.066 Uiso 1 1 calc R . .
H76C H 0.9197 0.9278 0.0310 0.066 Uiso 1 1 calc R . .
O3 O 0.9908(4) 1.02222(12) 0.3766(3) 0.0345(10) Uani 1 1 d D . .
C81 C 1.0357(6) 1.00852(17) 0.4674(4) 0.0346(13) Uani 1 1 d D . .
C82 C 1.0977(7) 1.03322(19) 0.5440(5) 0.0393(14) Uani 1 1 d D . .
C83 C 1.1475(7) 1.01863(18) 0.6388(5) 0.0415(15) Uani 1 1 d D . .
H83 H 1.1884 1.0362 0.6885 0.050 Uiso 1 1 calc R . .
C84 C 1.1387(6) 0.97943(18) 0.6617(4) 0.0366(14) Uani 1 1 d D . .
C85 C 1.1903(8) 0.9655(2) 0.7679(5) 0.0504(18) Uani 1 1 d D . .
H85A H 1.1262 0.9724 0.8155 0.060 Uiso 1 1 calc R . .
H85B H 1.2732 0.9794 0.7905 0.060 Uiso 1 1 calc R . .
C86 C 1.2147(8) 0.9212(2) 0.7725(5) 0.055(2) Uani 1 1 d D . .
H86A H 1.2889 0.9144 0.7340 0.066 Uiso 1 1 calc R . .
H86B H 1.2373 0.9128 0.8439 0.066 Uiso 1 1 calc R . .
C87 C 1.0913(8) 0.9001(2) 0.7266(5) 0.0493(18) Uani 1 1 d D . .
H87A H 1.0158 0.9086 0.7615 0.059 Uiso 1 1 calc R . .
H87B H 1.1020 0.8713 0.7359 0.059 Uiso 1 1 calc R . .
C88 C 1.0652(7) 0.90969(18) 0.6131(5) 0.0395(15) Uani 1 1 d D . .
H88A H 1.1271 0.8944 0.5764 0.047 Uiso 1 1 calc R . .
H88B H 0.9755 0.9009 0.5878 0.047 Uiso 1 1 calc R . .
C89 C 1.0787(7) 0.95331(18) 0.5876(5) 0.0375(14) Uani 1 1 d D . .
C90 C 1.0250(5) 0.96827(16) 0.4933(4) 0.0265(12) Uani 1 1 d D . .
C91 C 0.9493(6) 0.94139(16) 0.4165(4) 0.0287(12) Uani 1 1 d D . .
C92 C 1.0146(6) 0.91515(17) 0.3564(4) 0.0298(12) Uani 1 1 d D . .
C93 C 1.1617(6) 0.91499(18) 0.3642(5) 0.0330(13) Uani 1 1 d D . .
H93A H 1.1963 0.9082 0.4349 0.040 Uiso 1 1 calc R . .
H93B H 1.1918 0.9420 0.3506 0.040 Uiso 1 1 calc R . .
C94 C 1.2208(6) 0.88663(18) 0.2927(5) 0.0359(13) Uani 1 1 d D . .
H94A H 1.2271 0.9000 0.2270 0.043 Uiso 1 1 calc R . .
H94B H 1.3106 0.8795 0.3222 0.043 Uiso 1 1 calc R . .
C95 C 1.1404(7) 0.84936(19) 0.2739(6) 0.0426(15) Uani 1 1 d D . .
H95A H 1.1835 0.8315 0.2289 0.051 Uiso 1 1 calc R . .
H95B H 1.1343 0.8356 0.3391 0.051 Uiso 1 1 calc R . .
C96 C 1.0049(7) 0.8597(2) 0.2249(5) 0.0430(16) Uani 1 1 d D . .
H96A H 0.9505 0.8356 0.2177 0.052 Uiso 1 1 calc R . .
H96B H 1.0108 0.8705 0.1561 0.052 Uiso 1 1 calc R . .
C97 C 0.9394(6) 0.89018(17) 0.2883(4) 0.0339(13) Uani 1 1 d D . .
C98 C 0.8049(6) 0.89301(19) 0.2769(5) 0.0385(14) Uani 1 1 d D . .
H98 H 0.7548 0.8766 0.2290 0.046 Uiso 1 1 calc R . .
C99 C 0.7418(6) 0.9193(2) 0.3341(5) 0.0372(14) Uani 1 1 d D . .
C100 C 0.8149(6) 0.94353(17) 0.4076(4) 0.0310(12) Uani 1 1 d D A .
O4 O 0.7504(4) 0.96947(13) 0.4634(3) 0.0366(9) Uani 1 1 d DU . .
Si2 Si 0.6937(5) 0.9643(2) 0.5776(3) 0.0361(11) Uani 0.72(2) 1 d PDU A 1
C101 C 0.8137(14) 0.9836(5) 0.6817(10) 0.059(4) Uani 0.72(2) 1 d PDU A 1
H10A H 0.8950 0.9683 0.6847 0.088 Uiso 0.72(2) 1 calc PR A 1
H10B H 0.7770 0.9813 0.7466 0.088 Uiso 0.72(2) 1 calc PR A 1
H10C H 0.8323 1.0113 0.6688 0.088 Uiso 0.72(2) 1 calc PR A 1
C102 C 0.6678(16) 0.9109(3) 0.6036(11) 0.054(3) Uani 0.72(2) 1 d PDU A 1
H10D H 0.7516 0.8969 0.6064 0.080 Uiso 0.72(2) 1 calc PR A 1
H10E H 0.6060 0.8998 0.5493 0.080 Uiso 0.72(2) 1 calc PR A 1
H10F H 0.6323 0.9081 0.6688 0.080 Uiso 0.72(2) 1 calc PR A 1
C103 C 0.5377(10) 0.9931(3) 0.5711(8) 0.047(2) Uani 0.72(2) 1 d PDU A 1
C104 C 0.5586(14) 1.0359(3) 0.5373(13) 0.067(4) Uani 0.72(2) 1 d PDU A 1
H10G H 0.5840 1.0359 0.4682 0.100 Uiso 0.72(2) 1 calc PR A 1
H10H H 0.6281 1.0481 0.5837 0.100 Uiso 0.72(2) 1 calc PR A 1
H10I H 0.4771 1.0508 0.5386 0.100 Uiso 0.72(2) 1 calc PR A 1
C105 C 0.4989(11) 0.9944(5) 0.6792(7) 0.059(4) Uani 0.72(2) 1 d PDU A 1
H10J H 0.5708 1.0057 0.7251 0.088 Uiso 0.72(2) 1 calc PR A 1
H10K H 0.4805 0.9676 0.7014 0.088 Uiso 0.72(2) 1 calc PR A 1
H10L H 0.4204 1.0108 0.6803 0.088 Uiso 0.72(2) 1 calc PR A 1
C106 C 0.4240(13) 0.9744(5) 0.5026(13) 0.060(4) Uani 0.72(2) 1 d PDU A 1
H10M H 0.4456 0.9735 0.4325 0.090 Uiso 0.72(2) 1 calc PR A 1
H10N H 0.3445 0.9901 0.5055 0.090 Uiso 0.72(2) 1 calc PR A 1
H10O H 0.4090 0.9475 0.5262 0.090 Uiso 0.72(2) 1 calc PR A 1
Si2A Si 0.6808(19) 0.9729(6) 0.5726(10) 0.056(3) Uani 0.28(2) 1 d PDU A 2
C201 C 0.801(4) 0.9979(14) 0.670(3) 0.075(11) Uani 0.28(2) 1 d PDU A 2
H20A H 0.8831 0.9830 0.6779 0.112 Uiso 0.28(2) 1 calc PR A 2
H20B H 0.7644 0.9991 0.7347 0.112 Uiso 0.28(2) 1 calc PR A 2
H20C H 0.8179 1.0247 0.6466 0.112 Uiso 0.28(2) 1 calc PR A 2
C202 C 0.660(5) 0.9215(9) 0.620(3) 0.074(9) Uani 0.28(2) 1 d PDU A 2
H20D H 0.7452 0.9080 0.6281 0.111 Uiso 0.28(2) 1 calc PR A 2
H20E H 0.5989 0.9070 0.5718 0.111 Uiso 0.28(2) 1 calc PR A 2
H20F H 0.6257 0.9225 0.6864 0.111 Uiso 0.28(2) 1 calc PR A 2
C203 C 0.525(2) 1.0010(8) 0.5536(18) 0.060(5) Uani 0.28(2) 1 d PDU A 2
C204 C 0.530(3) 1.0341(7) 0.476(2) 0.057(6) Uani 0.28(2) 1 d PDU A 2
H20G H 0.6018 1.0520 0.4980 0.085 Uiso 0.28(2) 1 calc PR A 2
H20H H 0.4467 1.0486 0.4690 0.085 Uiso 0.28(2) 1 calc PR A 2
H20I H 0.5435 1.0227 0.4095 0.085 Uiso 0.28(2) 1 calc PR A 2
C205 C 0.505(3) 1.0209(12) 0.655(2) 0.062(7) Uani 0.28(2) 1 d PDU A 2
H20J H 0.4996 1.0006 0.7074 0.093 Uiso 0.28(2) 1 calc PR A 2
H20K H 0.4233 1.0362 0.6471 0.093 Uiso 0.28(2) 1 calc PR A 2
H20L H 0.5787 1.0385 0.6756 0.093 Uiso 0.28(2) 1 calc PR A 2
C206 C 0.409(3) 0.9732(12) 0.522(3) 0.062(7) Uani 0.28(2) 1 d PDU A 2
H20M H 0.4088 0.9518 0.5712 0.094 Uiso 0.28(2) 1 calc PR A 2
H20N H 0.4186 0.9622 0.4544 0.094 Uiso 0.28(2) 1 calc PR A 2
H20O H 0.3269 0.9879 0.5189 0.094 Uiso 0.28(2) 1 calc PR A 2
Br3 Br 1.11126(11) 1.08803(2) 0.51793(7) 0.0660(3) Uani 1 1 d . . .
Br4 Br 0.55801(7) 0.92373(3) 0.30850(6) 0.0570(2) Uani 1 1 d . . .

loop_
_atom_site_aniso_label
_atom_site_aniso_U_11
_atom_site_aniso_U_22
_atom_site_aniso_U_33
_atom_site_aniso_U_23
_atom_site_aniso_U_13
_atom_site_aniso_U_12
C1 0.077(5) 0.020(3) 0.031(3) -0.001(2) 0.009(3) 0.000(3)
C2 0.056(4) 0.037(4) 0.030(3) -0.002(2) 0.000(3) 0.017(3)
C3 0.032(3) 0.036(3) 0.028(3) -0.006(3) -0.004(2) 0.009(3)
Mo1 0.0305(2) 0.0189(2) 0.02135(18) 0.00008(16) 0.00223(15) -0.00072(17)
N1 0.028(2) 0.016(2) 0.028(2) 0.0042(16) -0.0017(18) -0.0002(16)
C11 0.034(3) 0.019(3) 0.019(2) -0.0003(19) 0.006(2) 0.009(2)
C12 0.035(3) 0.029(3) 0.024(3) 0.002(2) -0.002(2) -0.001(2)
C121 0.030(3) 0.050(4) 0.032(3) -0.003(3) -0.001(2) -0.004(3)
C122 0.043(4) 0.039(4) 0.069(5) 0.014(3) 0.013(3) 0.007(3)
C123 0.041(4) 0.072(6) 0.095(7) 0.043(5) 0.009(4) 0.001(4)
C13 0.043(4) 0.036(4) 0.031(3) -0.004(2) -0.003(3) 0.000(3)
C14 0.053(4) 0.046(4) 0.031(3) -0.008(3) 0.005(3) 0.008(3)
C15 0.041(3) 0.041(4) 0.027(3) 0.004(2) 0.010(3) 0.005(3)
C16 0.031(3) 0.027(3) 0.029(3) 0.004(2) 0.005(2) 0.001(2)
C161 0.034(3) 0.029(3) 0.030(3) 0.004(2) 0.006(2) 0.000(3)
C162 0.036(3) 0.039(4) 0.041(3) 0.004(3) 0.006(3) -0.001(3)
C163 0.044(4) 0.045(4) 0.049(4) 0.012(3) 0.014(3) -0.008(3)
N2 0.029(2) 0.024(3) 0.025(2) -0.0029(18) 0.0025(18) -0.0006(18)
C21 0.032(3) 0.048(4) 0.038(3) 0.000(3) 0.010(3) -0.008(3)
C22 0.025(3) 0.032(3) 0.029(3) -0.007(2) 0.001(2) -0.003(2)
C23 0.026(3) 0.042(4) 0.046(3) -0.003(3) -0.002(3) 0.000(3)
C24 0.042(4) 0.028(4) 0.037(3) 0.001(2) -0.002(3) 0.003(3)
C25 0.037(3) 0.015(3) 0.025(2) 0.000(2) 0.000(2) 0.003(2)
C26 0.044(3) 0.029(3) 0.029(3) 0.001(2) 0.008(3) 0.000(3)
O1 0.037(2) 0.022(2) 0.0175(16) -0.0017(13) 0.0073(15) 0.0001(14)
C31 0.026(3) 0.019(3) 0.028(3) 0.004(2) 0.001(2) 0.001(2)
C32 0.041(3) 0.015(3) 0.032(3) 0.002(2) 0.001(2) 0.000(2)
C33 0.033(3) 0.026(3) 0.026(3) 0.004(2) -0.001(2) -0.002(2)
C34 0.038(3) 0.040(4) 0.023(3) 0.001(2) 0.007(2) -0.001(3)
C35 0.059(4) 0.035(4) 0.037(3) 0.000(3) 0.009(3) -0.008(3)
C36 0.060(4) 0.048(4) 0.031(3) -0.010(3) 0.015(3) -0.005(3)
C37 0.042(3) 0.039(4) 0.035(3) -0.006(3) 0.004(3) -0.007(3)
C38 0.043(3) 0.032(4) 0.026(3) -0.009(2) 0.006(2) -0.006(3)
C39 0.037(3) 0.032(4) 0.028(3) -0.002(2) 0.000(2) -0.004(2)
C40 0.028(3) 0.019(3) 0.024(2) 0.003(2) -0.002(2) -0.002(2)
C41 0.033(3) 0.016(3) 0.021(2) -0.0028(19) 0.000(2) -0.003(2)
C42 0.030(3) 0.022(3) 0.022(2) -0.006(2) -0.003(2) -0.003(2)
C43 0.035(3) 0.023(3) 0.031(3) -0.003(2) -0.001(2) 0.004(2)
C44 0.036(3) 0.034(4) 0.048(4) -0.002(3) -0.001(3) 0.004(3)
C45 0.039(3) 0.029(4) 0.046(3) 0.005(3) -0.006(3) 0.010(3)
C46 0.039(3) 0.022(3) 0.033(3) 0.004(2) -0.003(2) 0.007(2)
C47 0.030(3) 0.020(3) 0.027(3) -0.002(2) -0.004(2) 0.000(2)
C48 0.035(3) 0.026(3) 0.023(3) 0.002(2) 0.003(2) -0.001(2)
C49 0.026(3) 0.030(3) 0.028(3) 0.000(2) 0.004(2) -0.002(2)
C50 0.032(3) 0.021(3) 0.022(2) -0.0012(19) -0.005(2) -0.001(2)
O2 0.028(2) 0.025(2) 0.0258(18) 0.0030(15) 0.0000(15) 0.0029(15)
Si1 0.0336(8) 0.0280(9) 0.0278(7) 0.0037(6) -0.0026(6) -0.0031(6)
C51 0.055(4) 0.033(4) 0.030(3) -0.001(2) 0.002(3) 0.008(3)
C52 0.037(4) 0.061(5) 0.058(4) 0.023(4) -0.011(3) -0.019(3)
C53 0.031(3) 0.037(3) 0.029(3) 0.003(2) 0.000(2) 0.003(3)
C54 0.034(3) 0.045(4) 0.041(3) -0.004(3) 0.000(3) 0.010(3)
C55 0.053(4) 0.045(4) 0.033(3) 0.003(3) -0.008(3) 0.012(3)
C56 0.047(4) 0.025(3) 0.041(3) 0.006(3) 0.009(3) 0.002(3)
Br1 0.0522(4) 0.0212(3) 0.0367(3) 0.0036(2) 0.0109(3) -0.0053(3)
Br2 0.0331(3) 0.0454(4) 0.0378(3) 0.0142(3) 0.0103(3) 0.0040(3)
C4 0.046(4) 0.041(4) 0.047(4) 0.008(3) 0.003(3) 0.022(3)
C5 0.080(6) 0.052(5) 0.048(4) -0.004(4) -0.013(4) 0.019(4)
C6 0.092(6) 0.023(4) 0.052(4) 0.006(3) -0.014(4) 0.010(4)
Mo2 0.0467(3) 0.0227(3) 0.0320(2) 0.00455(19) -0.0004(2) 0.0039(2)
N3 0.041(3) 0.022(3) 0.034(3) 0.0014(19) 0.007(2) 0.0065(19)
C61 0.038(3) 0.018(3) 0.030(3) 0.002(2) 0.005(2) 0.005(2)
C62 0.040(3) 0.016(3) 0.036(3) 0.000(2) 0.003(2) 0.003(2)
C621 0.034(3) 0.031(3) 0.038(3) 0.003(3) 0.002(2) -0.004(3)
C622 0.059(5) 0.037(4) 0.047(4) -0.002(3) 0.006(3) -0.019(3)
C623 0.045(4) 0.035(4) 0.052(4) 0.003(3) 0.010(3) -0.002(3)
C63 0.040(3) 0.031(4) 0.038(3) -0.002(3) -0.003(3) -0.002(2)
C64 0.055(4) 0.028(4) 0.034(3) 0.006(2) 0.008(3) 0.006(3)
C65 0.038(3) 0.029(3) 0.039(3) 0.003(2) 0.011(3) 0.005(2)
C66 0.041(3) 0.026(3) 0.039(3) 0.000(2) 0.006(3) 0.005(2)
C661 0.034(3) 0.042(4) 0.039(3) 0.016(3) 0.007(3) 0.004(3)
C662 0.052(5) 0.063(6) 0.087(7) -0.022(5) -0.019(4) 0.007(4)
C663 0.040(4) 0.040(5) 0.100(7) -0.006(4) 0.013(4) 0.000(3)
N4 0.040(3) 0.023(3) 0.041(3) 0.011(2) 0.001(2) 0.005(2)
C71 0.055(5) 0.082(6) 0.056(4) 0.020(5) -0.011(4) -0.030(4)
C72 0.039(4) 0.039(4) 0.056(4) 0.018(3) 0.001(3) -0.001(3)
C73 0.046(4) 0.052(5) 0.074(5) 0.029(4) 0.014(4) 0.008(3)
C74 0.058(5) 0.035(4) 0.057(4) 0.013(3) 0.023(4) 0.006(3)
C75 0.046(4) 0.029(4) 0.042(3) 0.006(3) 0.009(3) 0.008(3)
C76 0.057(4) 0.037(4) 0.037(3) 0.000(3) -0.001(3) 0.012(3)
O3 0.047(2) 0.026(2) 0.028(2) 0.0015(15) -0.0053(18) -0.0001(17)
C81 0.048(4) 0.023(3) 0.031(3) 0.000(2) -0.003(3) 0.000(2)
C82 0.058(4) 0.018(3) 0.042(3) -0.006(3) 0.004(3) -0.003(3)
C83 0.057(4) 0.028(4) 0.037(3) -0.005(2) -0.005(3) -0.004(3)
C84 0.046(4) 0.030(4) 0.032(3) -0.003(2) -0.001(3) -0.003(3)
C85 0.074(5) 0.038(4) 0.035(3) -0.004(3) -0.014(3) -0.004(3)
C86 0.084(6) 0.042(5) 0.036(4) 0.002(3) -0.014(4) 0.005(4)
C87 0.075(5) 0.036(4) 0.035(4) 0.000(3) -0.002(3) -0.014(3)
C88 0.062(4) 0.024(3) 0.031(3) 0.000(2) -0.004(3) 0.000(3)
C89 0.044(4) 0.029(4) 0.038(3) 0.002(3) 0.000(3) -0.001(3)
C90 0.035(3) 0.016(3) 0.028(3) -0.002(2) 0.001(2) -0.003(2)
C91 0.044(3) 0.014(3) 0.028(3) 0.005(2) 0.001(2) 0.002(2)
C92 0.042(3) 0.020(3) 0.027(3) 0.001(2) -0.001(2) 0.000(2)
C93 0.040(3) 0.025(3) 0.034(3) 0.003(2) 0.002(3) 0.001(2)
C94 0.039(3) 0.033(4) 0.036(3) -0.005(2) 0.006(3) -0.001(2)
C95 0.048(4) 0.026(4) 0.054(4) -0.004(3) 0.006(3) 0.005(3)
C96 0.056(4) 0.029(4) 0.043(4) -0.015(3) 0.005(3) 0.000(3)
C97 0.053(4) 0.016(3) 0.032(3) -0.002(2) 0.004(3) -0.003(2)
C98 0.042(4) 0.036(4) 0.037(3) -0.012(3) 0.006(3) -0.010(3)
C99 0.034(3) 0.042(4) 0.035(3) -0.006(3) 0.002(3) -0.005(3)
C100 0.044(3) 0.024(3) 0.025(3) -0.001(2) 0.003(2) -0.008(2)
O4 0.041(2) 0.033(2) 0.0356(19) -0.0079(17) 0.0008(16) -0.0004(17)
Si2 0.0416(18) 0.037(3) 0.0295(15) -0.0072(12) 0.0017(12) 0.0003(14)
C101 0.057(6) 0.078(11) 0.038(4) -0.025(6) -0.007(4) 0.007(6)
C102 0.079(8) 0.042(5) 0.043(6) 0.000(5) 0.016(5) 0.006(5)
C103 0.051(4) 0.049(5) 0.041(4) -0.006(4) 0.006(3) 0.007(4)
C104 0.096(9) 0.038(5) 0.070(9) -0.008(5) 0.028(7) 0.024(4)
C105 0.045(6) 0.091(10) 0.040(4) -0.011(5) 0.010(4) 0.015(6)
C106 0.050(5) 0.073(8) 0.055(7) -0.025(6) -0.002(6) 0.017(5)
Si2A 0.069(6) 0.049(7) 0.052(5) -0.012(4) 0.021(4) 0.003(5)
C201 0.085(15) 0.08(2) 0.056(13) -0.043(18) -0.004(14) 0.035(15)
C202 0.11(2) 0.061(12) 0.059(18) 0.005(13) 0.046(15) 0.018(11)
C203 0.068(7) 0.063(11) 0.051(10) -0.015(7) 0.018(7) 0.010(7)
C204 0.078(16) 0.050(12) 0.042(12) -0.025(8) 0.005(11) 0.009(9)
C205 0.062(14) 0.079(18) 0.046(10) -0.014(10) 0.008(11) 0.019(12)
C206 0.068(8) 0.070(15) 0.054(16) -0.020(12) 0.026(12) 0.007(11)
Br3 0.1128(7) 0.0208(4) 0.0575(5) 0.0002(3) -0.0208(5) -0.0126(4)
Br4 0.0360(4) 0.0801(6) 0.0541(4) -0.0304(4) 0.0014(3) -0.0033(4)

loop_
_atom_type_symbol
_atom_type_description
_atom_type_scat_dispersion_real
_atom_type_scat_dispersion_imag
_atom_type_scat_source
C C 0.0181 0.0091 'International Tables Vol C Tables 4.2.6.8 and 6.1.1.4'
H H 0.0000 0.0000 'International Tables Vol C Tables 4.2.6.8 and 6.1.1.4'
N N 0.0311 0.0180 'International Tables Vol C Tables 4.2.6.8 and 6.1.1.4'
O O 0.0492 0.0322 'International Tables Vol C Tables 4.2.6.8 and 6.1.1.4'
Si Si 0.2541 0.3302 'International Tables Vol C Tables 4.2.6.8 and 6.1.1.4'
Br Br -0.6763 1.2805 'International Tables Vol C Tables 4.2.6.8 and 6.1.1.4'
Mo Mo -0.0483 2.7339 'International Tables Vol C Tables 4.2.6.8 and 6.1.1.4'

loop_
_geom_angle_atom_site_label_1
_geom_angle_atom_site_label_2
_geom_angle_atom_site_label_3
_geom_angle
C2 C1 Mo1 78.0(4)
C2 C1 H1A 103(5)
Mo1 C1 H1A 123(4)
C2 C1 H1B 100(4)
Mo1 C1 H1B 117(4)
H1A C1 H1B 119(4)
C3 C2 C1 119.2(5)
C3 C2 Mo1 59.7(3)
C1 C2 Mo1 59.6(3)
C3 C2 H2A 104(4)
C1 C2 H2A 104(5)
Mo1 C2 H2A 117(4)
C3 C2 H2B 114(4)
C1 C2 H2B 96(4)
Mo1 C2 H2B 123(4)
H2A C2 H2B 119(4)
C2 C3 Mo1 79.0(4)
C2 C3 H3A 102(4)
Mo1 C3 H3A 124(3)
C2 C3 H3B 110(4)
Mo1 C3 H3B 115(3)
H3A C3 H3B 117(4)
N1 Mo1 O1 176.05(18)
N1 Mo1 C3 93.5(2)
O1 Mo1 C3 86.67(19)
N1 Mo1 C1 88.9(2)
O1 Mo1 C1 87.1(2)
C3 Mo1 C1 83.7(3)
N1 Mo1 N2 92.74(18)
O1 Mo1 N2 89.64(16)
C3 Mo1 N2 140.5(2)
C1 Mo1 N2 135.4(3)
N1 Mo1 C2 93.0(2)
O1 Mo1 C2 84.50(19)
C3 Mo1 C2 41.3(3)
C1 Mo1 C2 42.5(3)
N2 Mo1 C2 173.8(2)
C11 N1 Mo1 170.5(4)
N1 C11 C16 120.3(5)
N1 C11 C12 119.3(5)
C16 C11 C12 120.4(5)
C13 C12 C11 118.5(5)
C13 C12 C121 120.9(5)
C11 C12 C121 120.4(5)
C12 C121 C122 110.5(5)
C12 C121 C123 111.9(6)
C122 C121 C123 109.7(6)
C12 C121 H121 108.2
C122 C121 H121 108.2
C123 C121 H121 108.2
C121 C122 H12A 109.5
C121 C122 H12B 109.5
H12A C122 H12B 109.5
C121 C122 H12C 109.5
H12A C122 H12C 109.5
H12B C122 H12C 109.5
C121 C123 H12D 109.5
C121 C123 H12E 109.5
H12D C123 H12E 109.5
C121 C123 H12F 109.5
H12D C123 H12F 109.5
H12E C123 H12F 109.5
C14 C13 C12 120.9(6)
C14 C13 H13 119.6
C12 C13 H13 119.6
C13 C14 C15 120.6(6)
C13 C14 H14 119.7
C15 C14 H14 119.7
C16 C15 C14 121.1(6)
C16 C15 H15 119.4
C14 C15 H15 119.4
C15 C16 C11 118.4(5)
C15 C16 C161 120.8(5)
C11 C16 C161 120.8(5)
C16 C161 C162 110.2(5)
C16 C161 C163 112.7(5)
C162 C161 C163 111.4(5)
C16 C161 H161 107.4
C162 C161 H161 107.4
C163 C161 H161 107.4
C161 C162 H16A 109.5
C161 C162 H16B 109.5
H16A C162 H16B 109.5
C161 C162 H16C 109.5
H16A C162 H16C 109.5
H16B C162 H16C 109.5
C161 C163 H16D 109.5
C161 C163 H16E 109.5
H16D C163 H16E 109.5
C161 C163 H16F 109.5
H16D C163 H16F 109.5
H16E C163 H16F 109.5
C22 N2 C25 106.7(4)
C22 N2 Mo1 124.6(4)
C25 N2 Mo1 124.4(4)
C22 C21 H21A 109.5
C22 C21 H21B 109.5
H21A C21 H21B 109.5
C22 C21 H21C 109.5
H21A C21 H21C 109.5
H21B C21 H21C 109.5
C23 C22 N2 109.0(5)
C23 C22 C21 128.3(5)
N2 C22 C21 122.7(5)
C22 C23 C24 107.6(5)
C22 C23 H23 126.2
C24 C23 H23 126.2
C25 C24 C23 107.7(5)
C25 C24 H24 126.1
C23 C24 H24 126.1
C24 C25 N2 109.0(5)
C24 C25 C26 128.4(5)
N2 C25 C26 122.6(5)
C25 C26 H26A 109.5
C25 C26 H26B 109.5
H26A C26 H26B 109.5
C25 C26 H26C 109.5
H26A C26 H26C 109.5
H26B C26 H26C 109.5
C31 O1 Mo1 170.4(3)
O1 C31 C40 121.9(5)
O1 C31 C32 121.4(5)
C40 C31 C32 116.8(5)
C33 C32 C31 121.7(5)
C33 C32 Br1 118.0(4)
C31 C32 Br1 120.3(4)
C34 C33 C32 121.3(5)
C34 C33 H33 119.4
C32 C33 H33 119.4
C33 C34 C39 119.5(5)
C33 C34 C35 119.3(5)
C39 C34 C35 121.2(5)
C36 C35 C34 112.3(5)
C36 C35 H35A 109.1
C34 C35 H35A 109.1
C36 C35 H35B 109.1
C34 C35 H35B 109.1
H35A C35 H35B 107.9
C37 C36 C35 108.9(6)
C37 C36 H36A 109.9
C35 C36 H36A 109.9
C37 C36 H36B 109.9
C35 C36 H36B 109.9
H36A C36 H36B 108.3
C36 C37 C38 110.3(5)
C36 C37 H37A 109.6
C38 C37 H37A 109.6
C36 C37 H37B 109.6
C38 C37 H37B 109.6
H37A C37 H37B 108.1
C39 C38 C37 113.5(5)
C39 C38 H38A 108.9
C37 C38 H38A 108.9
C39 C38 H38B 108.9
C37 C38 H38B 108.9
H38A C38 H38B 107.7
C40 C39 C34 119.1(5)
C40 C39 C38 119.9(5)
C34 C39 C38 121.0(5)
C39 C40 C31 121.6(5)
C39 C40 C41 121.1(5)
C31 C40 C41 117.2(4)
C50 C41 C42 120.5(5)
C50 C41 C40 119.5(5)
C42 C41 C40 120.0(5)
C47 C42 C41 119.2(5)
C47 C42 C43 120.6(5)
C41 C42 C43 120.1(5)
C42 C43 C44 111.9(5)
C42 C43 H43A 109.2
C44 C43 H43A 109.2
C42 C43 H43B 109.2
C44 C43 H43B 109.2
H43A C43 H43B 107.9
C45 C44 C43 110.5(5)
C45 C44 H44A 109.6
C43 C44 H44A 109.6
C45 C44 H44B 109.6
C43 C44 H44B 109.6
H44A C44 H44B 108.1
C46 C45 C44 112.1(5)
C46 C45 H45A 109.2
C44 C45 H45A 109.2
C46 C45 H45B 109.2
C44 C45 H45B 109.2
H45A C45 H45B 107.9
C45 C46 C47 114.2(5)
C45 C46 H46A 108.7
C47 C46 H46A 108.7
C45 C46 H46B 108.7
C47 C46 H46B 108.7
H46A C46 H46B 107.6
C48 C47 C42 119.8(5)
C48 C47 C46 118.7(5)
C42 C47 C46 121.6(5)
C49 C48 C47 120.7(5)
C49 C48 H48 119.7
C47 C48 H48 119.7
C48 C49 C50 120.7(5)
C48 C49 Br2 118.0(4)
C50 C49 Br2 121.2(4)
O2 C50 C41 121.2(5)
O2 C50 C49 119.6(5)
C41 C50 C49 118.7(5)
C50 O2 Si1 138.5(4)
O2 Si1 C51 110.7(3)
O2 Si1 C52 113.8(3)
C51 Si1 C52 108.2(4)
O2 Si1 C53 102.6(2)
C51 Si1 C53 110.7(3)
C52 Si1 C53 110.8(3)
Si1 C51 H51A 109.5
Si1 C51 H51B 109.5
H51A C51 H51B 109.5
Si1 C51 H51C 109.5
H51A C51 H51C 109.5
H51B C51 H51C 109.5
Si1 C52 H52A 109.5
Si1 C52 H52B 109.5
H52A C52 H52B 109.5
Si1 C52 H52C 109.5
H52A C52 H52C 109.5
H52B C52 H52C 109.5
C54 C53 C55 107.0(5)
C54 C53 C56 110.4(5)
C55 C53 C56 109.4(5)
C54 C53 Si1 110.8(4)
C55 C53 Si1 109.7(4)
C56 C53 Si1 109.4(4)
C53 C54 H54A 109.5
C53 C54 H54B 109.5
H54A C54 H54B 109.5
C53 C54 H54C 109.5
H54A C54 H54C 109.5
H54B C54 H54C 109.5
C53 C55 H55A 109.5
C53 C55 H55B 109.5
H55A C55 H55B 109.5
C53 C55 H55C 109.5
H55A C55 H55C 109.5
H55B C55 H55C 109.5
C53 C56 H56A 109.5
C53 C56 H56B 109.5
H56A C56 H56B 109.5
C53 C56 H56C 109.5
H56A C56 H56C 109.5
H56B C56 H56C 109.5
C5 C4 Mo2 78.0(5)
C5 C4 H4A 117(5)
Mo2 C4 H4A 117(4)
C5 C4 H4B 98(5)
Mo2 C4 H4B 119(4)
H4A C4 H4B 118(4)
C6 C5 C4 118.3(7)
C6 C5 Mo2 58.8(4)
C4 C5 Mo2 59.6(4)
C6 C5 H5A 119(5)
C4 C5 H5A 88(6)
Mo2 C5 H5A 119(5)
C6 C5 H5B 111(5)
C4 C5 H5B 100(6)
Mo2 C5 H5B 118(5)
H5A C5 H5B 117(4)
C5 C6 Mo2 80.3(5)
C5 C6 H6A 118(5)
Mo2 C6 H6A 111(5)
C5 C6 H6B 111(5)
Mo2 C6 H6B 114(5)
H6A C6 H6B 117(4)
N3 Mo2 O3 177.6(2)
N3 Mo2 C6 90.1(3)
O3 Mo2 C6 87.6(2)
N3 Mo2 N4 92.1(2)
O3 Mo2 N4 89.20(19)
C6 Mo2 N4 134.9(3)
N3 Mo2 C4 94.1(3)
O3 Mo2 C4 86.1(2)
C6 Mo2 C4 83.3(4)
N4 Mo2 C4 141.3(3)
N3 Mo2 C5 94.3(3)
O3 Mo2 C5 84.2(2)
C6 Mo2 C5 40.9(4)
N4 Mo2 C5 172.3(3)
C4 Mo2 C5 42.4(3)
C61 N3 Mo2 171.2(5)
N3 C61 C66 119.5(5)
N3 C61 C62 118.8(5)
C66 C61 C62 121.7(5)
C63 C62 C61 117.6(5)
C63 C62 C621 121.9(5)
C61 C62 C621 120.5(5)
C62 C621 C622 112.7(5)
C62 C621 C623 111.1(5)
C622 C621 C623 110.1(5)
C62 C621 H621 107.6
C622 C621 H621 107.6
C623 C621 H621 107.6
C621 C622 H62A 109.5
C621 C622 H62B 109.5
H62A C622 H62B 109.5
C621 C622 H62C 109.5
H62A C622 H62C 109.5
H62B C622 H62C 109.5
C621 C623 H62D 109.5
C621 C623 H62E 109.5
H62D C623 H62E 109.5
C621 C623 H62F 109.5
H62D C623 H62F 109.5
H62E C623 H62F 109.5
C64 C63 C62 120.9(6)
C64 C63 H63 119.5
C62 C63 H63 119.5
C65 C64 C63 120.4(6)
C65 C64 H64 119.8
C63 C64 H64 119.8
C64 C65 C66 121.6(6)
C64 C65 H65 119.2
C66 C65 H65 119.2
C65 C66 C61 117.5(5)
C65 C66 C661 120.4(5)
C61 C66 C661 122.1(5)
C662 C661 C66 113.2(5)
C662 C661 C663 110.9(6)
C66 C661 C663 110.0(6)
C662 C661 H661 107.5
C66 C661 H661 107.5
C663 C661 H661 107.5
C661 C662 H66A 109.5
C661 C662 H66B 109.5
H66A C662 H66B 109.5
C661 C662 H66C 109.5
H66A C662 H66C 109.5
H66B C662 H66C 109.5
C661 C663 H66D 109.5
C661 C663 H66E 109.5
H66D C663 H66E 109.5
C661 C663 H66F 109.5
H66D C663 H66F 109.5
H66E C663 H66F 109.5
C75 N4 C72 106.3(5)
C75 N4 Mo2 127.0(4)
C72 N4 Mo2 124.1(4)
C72 C71 H71A 109.5
C72 C71 H71B 109.5
H71A C71 H71B 109.5
C72 C71 H71C 109.5
H71A C71 H71C 109.5
H71B C71 H71C 109.5
C73 C72 N4 108.9(6)
C73 C72 C71 129.0(7)
N4 C72 C71 121.9(6)
C72 C73 C74 108.1(6)
C72 C73 H73 126.0
C74 C73 H73 126.0
C75 C74 C73 107.4(7)
C75 C74 H74 126.3
C73 C74 H74 126.3
C74 C75 N4 109.3(6)
C74 C75 C76 128.6(6)
N4 C75 C76 122.0(6)
C75 C76 H76A 109.5
C75 C76 H76B 109.5
H76A C76 H76B 109.5
C75 C76 H76C 109.5
H76A C76 H76C 109.5
H76B C76 H76C 109.5
C81 O3 Mo2 169.3(4)
O3 C81 C82 121.8(5)
O3 C81 C90 122.0(5)
C82 C81 C90 116.1(5)
C83 C82 C81 121.8(6)
C83 C82 Br3 119.0(4)
C81 C82 Br3 119.2(5)
C84 C83 C82 121.2(6)
C84 C83 H83 119.4
C82 C83 H83 119.4
C83 C84 C89 119.4(5)
C83 C84 C85 118.8(5)
C89 C84 C85 121.8(5)
C84 C85 C86 112.4(5)
C84 C85 H85A 109.1
C86 C85 H85A 109.1
C84 C85 H85B 109.1
C86 C85 H85B 109.1
H85A C85 H85B 107.8
C87 C86 C85 108.8(6)
C87 C86 H86A 109.9
C85 C86 H86A 109.9
C87 C86 H86B 109.9
C85 C86 H86B 109.9
H86A C86 H86B 108.3
C86 C87 C88 109.7(6)
C86 C87 H87A 109.7
C88 C87 H87A 109.7
C86 C87 H87B 109.7
C88 C87 H87B 109.7
H87A C87 H87B 108.2
C89 C88 C87 114.4(5)
C89 C88 H88A 108.7
C87 C88 H88A 108.7
C89 C88 H88B 108.7
C87 C88 H88B 108.7
H88A C88 H88B 107.6
C90 C89 C84 119.3(5)
C90 C89 C88 120.7(5)
C84 C89 C88 119.9(5)
C89 C90 C81 122.1(5)
C89 C90 C91 120.0(5)
C81 C90 C91 117.8(5)
C100 C91 C92 121.4(5)
C100 C91 C90 117.4(5)
C92 C91 C90 121.1(5)
C97 C92 C91 118.7(5)
C97 C92 C93 121.2(5)
C91 C92 C93 120.1(5)
C92 C93 C94 115.3(5)
C92 C93 H93A 108.4
C94 C93 H93A 108.4
C92 C93 H93B 108.4
C94 C93 H93B 108.4
H93A C93 H93B 107.5
C95 C94 C93 112.4(5)
C95 C94 H94A 109.1
C93 C94 H94A 109.1
C95 C94 H94B 109.1
C93 C94 H94B 109.1
H94A C94 H94B 107.9
C96 C95 C94 109.6(5)
C96 C95 H95A 109.8
C94 C95 H95A 109.8
C96 C95 H95B 109.8
C94 C95 H95B 109.8
H95A C95 H95B 108.2
C95 C96 C97 111.2(5)
C95 C96 H96A 109.4
C97 C96 H96A 109.4
C95 C96 H96B 109.4
C97 C96 H96B 109.4
H96A C96 H96B 108.0
C98 C97 C92 120.1(5)
C98 C97 C96 119.0(5)
C92 C97 C96 120.9(6)
C97 C98 C99 120.9(5)
C97 C98 H98 119.6
C99 C98 H98 119.6
C98 C99 C100 120.4(6)
C98 C99 Br4 118.4(4)
C100 C99 Br4 121.2(5)
O4 C100 C91 122.1(5)
O4 C100 C99 119.4(5)
C91 C100 C99 118.4(5)
C100 O4 Si2A 141.7(8)
C100 O4 Si2 130.9(5)
Si2A O4 Si2 11.0(7)
O4 Si2 C101 111.1(6)
O4 Si2 C102 109.6(5)
C101 Si2 C102 107.4(6)
O4 Si2 C103 106.6(4)
C101 Si2 C103 110.1(6)
C102 Si2 C103 112.0(5)
Si2 C101 H10A 109.5
Si2 C101 H10B 109.5
H10A C101 H10B 109.5
Si2 C101 H10C 109.5
H10A C101 H10C 109.5
H10B C101 H10C 109.5
Si2 C102 H10D 109.5
Si2 C102 H10E 109.5
H10D C102 H10E 109.5
Si2 C102 H10F 109.5
H10D C102 H10F 109.5
H10E C102 H10F 109.5
C105 C103 C106 107.6(10)
C105 C103 C104 107.7(9)
C106 C103 C104 109.9(10)
C105 C103 Si2 106.6(7)
C106 C103 Si2 113.8(8)
C104 C103 Si2 111.0(7)
C103 C104 H10G 109.5
C103 C104 H10H 109.5
H10G C104 H10H 109.5
C103 C104 H10I 109.5
H10G C104 H10I 109.5
H10H C104 H10I 109.5
C103 C105 H10J 109.5
C103 C105 H10K 109.5
H10J C105 H10K 109.5
C103 C105 H10L 109.5
H10J C105 H10L 109.5
H10K C105 H10L 109.5
C103 C106 H10M 109.5
C103 C106 H10N 109.5
H10M C106 H10N 109.5
C103 C106 H10O 109.5
H10M C106 H10O 109.5
H10N C106 H10O 109.5
O4 Si2A C203 111.2(10)
O4 Si2A C202 107.5(13)
C203 Si2A C202 113.2(14)
O4 Si2A C201 107.9(14)
C203 Si2A C201 110.5(13)
C202 Si2A C201 106.3(15)
Si2A C201 H20A 109.5
Si2A C201 H20B 109.5
H20A C201 H20B 109.5
Si2A C201 H20C 109.5
H20A C201 H20C 109.5
H20B C201 H20C 109.5
Si2A C202 H20D 109.5
Si2A C202 H20E 109.5
H20D C202 H20E 109.5
Si2A C202 H20F 109.5
H20D C202 H20F 109.5
H20E C202 H20F 109.5
C204 C203 C206 110.4(19)
C204 C203 C205 106.7(17)
C206 C203 C205 109.6(18)
C204 C203 Si2A 111.9(13)
C206 C203 Si2A 110.5(16)
C205 C203 Si2A 107.7(13)
C203 C204 H20G 109.5
C203 C204 H20H 109.5
H20G C204 H20H 109.5
C203 C204 H20I 109.5
H20G C204 H20I 109.5
H20H C204 H20I 109.5
C203 C205 H20J 109.5
C203 C205 H20K 109.5
H20J C205 H20K 109.5
C203 C205 H20L 109.5
H20J C205 H20L 109.5
H20K C205 H20L 109.5
C203 C206 H20M 109.5
C203 C206 H20N 109.5
H20M C206 H20N 109.5
C203 C206 H20O 109.5
H20M C206 H20O 109.5
H20N C206 H20O 109.5

loop_
_geom_bond_atom_site_label_1
_geom_bond_atom_site_label_2
_geom_bond_distance
C1 C2 1.609(11)
C1 Mo1 2.056(7)
C1 H1A 0.984(19)
C1 H1B 0.99(2)
C2 C3 1.568(10)
C2 Mo1 2.332(6)
C2 H2A 0.975(19)
C2 H2B 0.988(19)
C3 Mo1 2.052(5)
C3 H3A 0.990(19)
C3 H3B 0.997(19)
Mo1 N1 1.764(4)
Mo1 O1 1.985(3)
Mo1 N2 2.059(4)
N1 C11 1.364(6)
C11 C16 1.417(7)
C11 C12 1.428(7)
C12 C13 1.396(8)
C12 C121 1.514(8)
C121 C122 1.526(8)
C121 C123 1.535(9)
C121 H121 1.0000
C122 H12A 0.9800
C122 H12B 0.9800
C122 H12C 0.9800
C123 H12D 0.9800
C123 H12E 0.9800
C123 H12F 0.9800
C13 C14 1.372(9)
C13 H13 0.9500
C14 C15 1.398(9)
C14 H14 0.9500
C15 C16 1.387(8)
C15 H15 0.9500
C16 C161 1.519(7)
C161 C162 1.523(8)
C161 C163 1.524(8)
C161 H161 1.0000
C162 H16A 0.9800
C162 H16B 0.9800
C162 H16C 0.9800
C163 H16D 0.9800
C163 H16E 0.9800
C163 H16F 0.9800
N2 C22 1.399(7)
N2 C25 1.405(6)
C21 C22 1.493(8)
C21 H21A 0.9800
C21 H21B 0.9800
C21 H21C 0.9800
C22 C23 1.371(8)
C23 C24 1.420(9)
C23 H23 0.9500
C24 C25 1.365(8)
C24 H24 0.9500
C25 C26 1.486(8)
C26 H26A 0.9800
C26 H26B 0.9800
C26 H26C 0.9800
O1 C31 1.328(6)
C31 C40 1.409(7)
C31 C32 1.411(7)
C32 C33 1.379(7)
C32 Br1 1.910(6)
C33 C34 1.370(8)
C33 H33 0.9500
C34 C39 1.415(8)
C34 C35 1.526(8)
C35 C36 1.523(9)
C35 H35A 0.9900
C35 H35B 0.9900
C36 C37 1.521(9)
C36 H36A 0.9900
C36 H36B 0.9900
C37 C38 1.532(7)
C37 H37A 0.9900
C37 H37B 0.9900
C38 C39 1.516(8)
C38 H38A 0.9900
C38 H38B 0.9900
C39 C40 1.405(7)
C40 C41 1.501(7)
C41 C50 1.388(7)
C41 C42 1.416(7)
C42 C47 1.398(7)
C42 C43 1.519(7)
C43 C44 1.535(8)
C43 H43A 0.9900
C43 H43B 0.9900
C44 C45 1.512(9)
C44 H44A 0.9900
C44 H44B 0.9900
C45 C46 1.496(8)
C45 H45A 0.9900
C45 H45B 0.9900
C46 C47 1.539(7)
C46 H46A 0.9900
C46 H46B 0.9900
C47 C48 1.383(8)
C48 C49 1.381(7)
C48 H48 0.9500
C49 C50 1.401(7)
C49 Br2 1.905(5)
C50 O2 1.371(6)
O2 Si1 1.680(4)
Si1 C51 1.864(6)
Si1 C52 1.875(6)
Si1 C53 1.885(6)
C51 H51A 0.9800
C51 H51B 0.9800
C51 H51C 0.9800
C52 H52A 0.9800
C52 H52B 0.9800
C52 H52C 0.9800
C53 C54 1.532(7)
C53 C55 1.536(7)
C53 C56 1.542(8)
C54 H54A 0.9800
C54 H54B 0.9800
C54 H54C 0.9800
C55 H55A 0.9800
C55 H55B 0.9800
C55 H55C 0.9800
C56 H56A 0.9800
C56 H56B 0.9800
C56 H56C 0.9800
C4 C5 1.611(12)
C4 Mo2 2.060(7)
C4 H4A 0.99(2)
C4 H4B 0.99(2)
C5 C6 1.552(14)
C5 Mo2 2.336(9)
C5 H5A 0.99(2)
C5 H5B 1.00(2)
C6 Mo2 2.027(8)
C6 H6A 1.00(2)
C6 H6B 0.99(2)
Mo2 N3 1.759(5)
Mo2 O3 1.978(4)
Mo2 N4 2.056(5)
N3 C61 1.380(7)
C61 C66 1.411(8)
C61 C62 1.418(8)
C62 C63 1.397(8)
C62 C621 1.514(8)
C621 C622 1.531(8)
C621 C623 1.556(9)
C621 H621 1.0000
C622 H62A 0.9800
C622 H62B 0.9800
C622 H62C 0.9800
C623 H62D 0.9800
C623 H62E 0.9800
C623 H62F 0.9800
C63 C64 1.382(9)
C63 H63 0.9500
C64 C65 1.379(8)
C64 H64 0.9500
C65 C66 1.392(8)
C65 H65 0.9500
C66 C661 1.525(8)
C661 C662 1.510(10)
C661 C663 1.528(9)
C661 H661 1.0000
C662 H66A 0.9800
C662 H66B 0.9800
C662 H66C 0.9800
C663 H66D 0.9800
C663 H66E 0.9800
C663 H66F 0.9800
N4 C75 1.401(8)
N4 C72 1.405(8)
C71 C72 1.517(10)
C71 H71A 0.9800
C71 H71B 0.9800
C71 H71C 0.9800
C72 C73 1.365(10)
C73 C74 1.413(10)
C73 H73 0.9500
C74 C75 1.365(9)
C74 H74 0.9500
C75 C76 1.494(9)
C76 H76A 0.9800
C76 H76B 0.9800
C76 H76C 0.9800
O3 C81 1.323(7)
C81 C82 1.410(8)
C81 C90 1.415(8)
C82 C83 1.391(8)
C82 Br3 1.899(6)
C83 C84 1.369(8)
C83 H83 0.9500
C84 C89 1.411(8)
C84 C85 1.522(8)
C85 C86 1.524(9)
C85 H85A 0.9900
C85 H85B 0.9900
C86 C87 1.521(10)
C86 H86A 0.9900
C86 H86B 0.9900
C87 C88 1.531(8)
C87 H87A 0.9900
C87 H87B 0.9900
C88 C89 1.527(8)
C88 H88A 0.9900
C88 H88B 0.9900
C89 C90 1.402(8)
C90 C91 1.514(7)
C91 C100 1.374(8)
C91 C92 1.414(8)
C92 C97 1.403(7)
C92 C93 1.503(8)
C93 C94 1.523(8)
C93 H93A 0.9900
C93 H93B 0.9900
C94 C95 1.515(8)
C94 H94A 0.9900
C94 H94B 0.9900
C95 C96 1.509(9)
C95 H95A 0.9900
C95 H95B 0.9900
C96 C97 1.534(8)
C96 H96A 0.9900
C96 H96B 0.9900
C97 C98 1.376(8)
C98 C99 1.379(8)
C98 H98 0.9500
C99 C100 1.421(8)
C99 Br4 1.887(6)
C100 O4 1.368(7)
O4 Si2A 1.689(8)
O4 Si2 1.690(5)
Si2 C101 1.861(9)
Si2 C102 1.868(9)
Si2 C103 1.870(9)
C101 H10A 0.9800
C101 H10B 0.9800
C101 H10C 0.9800
C102 H10D 0.9800
C102 H10E 0.9800
C102 H10F 0.9800
C103 C105 1.530(10)
C103 C106 1.533(11)
C103 C104 1.541(11)
C104 H10G 0.9800
C104 H10H 0.9800
C104 H10I 0.9800
C105 H10J 0.9800
C105 H10K 0.9800
C105 H10L 0.9800
C106 H10M 0.9800
C106 H10N 0.9800
C106 H10O 0.9800
Si2A C203 1.859(15)
Si2A C202 1.876(14)
Si2A C201 1.880(14)
C201 H20A 0.9800
C201 H20B 0.9800
C201 H20C 0.9800
C202 H20D 0.9800
C202 H20E 0.9800
C202 H20F 0.9800
C203 C204 1.531(14)
C203 C206 1.534(14)
C203 C205 1.539(14)
C204 H20G 0.9800
C204 H20H 0.9800
C204 H20I 0.9800
C205 H20J 0.9800
C205 H20K 0.9800
C205 H20L 0.9800
C206 H20M 0.9800
C206 H20N 0.9800
C206 H20O 0.9800
